data_7154886
loop_
_publ_author_name
'Broadley, Kenneth J.'
'Buffat, Maxime G. P.'
'Burnell, Erica'
'Davies, Robin H.'
'Moreau, Xavier'
'Snee, Stephen'
'Thomas, Eric J.'

_publ_section_title
;
 Stereoselective synthesis of oxazolidinonyl-fused piperidines of interest
 as selective muscarinic (M1) receptor agonists: a novel M1 allosteric
 modulator.
;
_journal_issue 6
_journal_name_full 'Organic &amp; biomolecular chemistry'
_journal_page_first 2057
_journal_page_last 2089
_journal_paper_doi 10.1039/c5ob02588e
_journal_volume 14
_journal_year 2016
_chemical_formula_sum 'C25 H30 N2 O3'
_chemical_formula_weight 406.51
_chemical_name_systematic
; 
 ? 
;
_space_group_IT_number 14
_symmetry_cell_setting monoclinic
_symmetry_space_group_name_Hall '-P 2ybc'
_symmetry_space_group_name_H-M 'P 1 21/c 1'
_atom_sites_solution_hydrogens geom
_atom_sites_solution_primary direct
_atom_sites_solution_secondary difmap
_audit_creation_method SHELXL-97
_audit_update_record
;
2015-07-16 deposited with the CCDC.
2016-01-08 downloaded from the CCDC.
;
_cell_angle_alpha 90.00
_cell_angle_beta 98.43(6)
_cell_angle_gamma 90.00
_cell_formula_units_Z 4
_cell_length_a 22.546(14)
_cell_length_b 9.314(10)
_cell_length_c 10.283(9)
_cell_measurement_reflns_used 2462
_cell_measurement_temperature 100(2)
_cell_measurement_theta_max 25.70
_cell_measurement_theta_min 2.75
_cell_volume 2136(3)
_computing_cell_refinement 'Bruker SMART'
_computing_data_collection 'Bruker SMART'
_computing_data_reduction 'Bruker SAINT'
_computing_molecular_graphics 'Bruker SHELXTL'
_computing_publication_material 'Bruker SHELXTL'
_computing_structure_refinement 'SHELXL-97 (Sheldrick, 1997)'
_computing_structure_solution 'SHELXS-97 (Sheldrick, 1990)'
_diffrn_ambient_temperature 100(2)
_diffrn_measured_fraction_theta_full 0.997
_diffrn_measured_fraction_theta_max 0.997
_diffrn_measurement_device_type 'CCD area detector'
_diffrn_measurement_method 'phi and omega scans'
_diffrn_radiation_monochromator graphite
_diffrn_radiation_source 'fine-focus sealed tube'
_diffrn_radiation_type MoK\a
_diffrn_radiation_wavelength 0.71073
_diffrn_reflns_av_R_equivalents 0.0679
_diffrn_reflns_av_sigmaI/netI 0.0704
_diffrn_reflns_limit_h_max 26
_diffrn_reflns_limit_h_min -26
_diffrn_reflns_limit_k_max 8
_diffrn_reflns_limit_k_min -11
_diffrn_reflns_limit_l_max 12
_diffrn_reflns_limit_l_min -10
_diffrn_reflns_number 10592
_diffrn_reflns_theta_full 25.03
_diffrn_reflns_theta_max 25.03
_diffrn_reflns_theta_min 1.83
_exptl_absorpt_coefficient_mu 0.083
_exptl_absorpt_correction_type none
_exptl_crystal_colour colourless
_exptl_crystal_density_diffrn 1.264
_exptl_crystal_density_method 'not measured'
_exptl_crystal_description prismatic
_exptl_crystal_F_000 872
_exptl_crystal_size_max 0.50
_exptl_crystal_size_mid 0.25
_exptl_crystal_size_min 0.20
_refine_diff_density_max 0.189
_refine_diff_density_min -0.183
_refine_diff_density_rms 0.037
_refine_ls_extinction_method none
_refine_ls_goodness_of_fit_ref 0.869
_refine_ls_hydrogen_treatment mixed
_refine_ls_matrix_type full
_refine_ls_number_parameters 272
_refine_ls_number_reflns 3761
_refine_ls_number_restraints 0
_refine_ls_restrained_S_all 0.869
_refine_ls_R_factor_all 0.0697
_refine_ls_R_factor_gt 0.0415
_refine_ls_shift/su_max 0.000
_refine_ls_shift/su_mean 0.000
_refine_ls_structure_factor_coef Fsqd
_refine_ls_weighting_details 'calc w=1/[\s^2^(Fo^2^)+(0.0457P)^2^+0.0000P] where P=(Fo^2^+2Fc^2^)/3'
_refine_ls_weighting_scheme calc
_refine_ls_wR_factor_gt 0.0902
_refine_ls_wR_factor_ref 0.0974
_reflns_number_gt 2457
_reflns_number_total 3761
_reflns_threshold_expression >2sigma(I)
_cod_data_source_file c5ob02588e9.cif
_cod_data_source_block s1434
_cod_depositor_comments
;
The following automatic conversions were performed:

'_symmetry_cell_setting' value 'Monoclinic' changed to 'monoclinic'
according to
/usr/data/users/saulius/crontab/automatic-downloads/rss-feeds/RSC/lib/dictionaries/cif_core.dic
dictionary named 'cif_core.dic' version 2.4.2 from 2011-04-26.

Automatic conversion script
Id: cif_fix_values 4268 2015-11-12 08:31:59Z antanas 

 Adding full bibliography for 7154886--7154890.cif.
;
_cod_original_sg_symbol_H-M P2(1)/c
_cod_database_code 7154886

loop_
_symmetry_equiv_pos_as_xyz
'x, y, z'
'-x, y+1/2, -z+1/2'
'-x, -y, -z'
'x, -y-1/2, z-1/2'

loop_
_atom_site_label
_atom_site_type_symbol
_atom_site_fract_x
_atom_site_fract_y
_atom_site_fract_z
_atom_site_U_iso_or_equiv
_atom_site_adp_type
_atom_site_occupancy
_atom_site_symmetry_multiplicity
_atom_site_calc_flag
_atom_site_refinement_flags
O1 O 0.27927(6) 0.02765(14) 0.01800(11) 0.0372(3) Uani 1 1 d .
H1 H 0.2734 -0.0074 0.0903 0.056 Uiso 1 1 calc R
O2 O 0.27084(5) 0.39100(13) -0.11433(10) 0.0281(3) Uani 1 1 d .
O3 O 0.26456(5) 0.59103(13) -0.23796(11) 0.0341(3) Uani 1 1 d .
N1 N 0.32706(6) 0.52623(16) 0.14829(13) 0.0291(4) Uani 1 1 d .
N2 N 0.22139(6) 0.57794(15) -0.04978(12) 0.0246(3) Uani 1 1 d .
C1 C 0.16003(8) 0.4576(2) 0.09871(16) 0.0309(5) Uani 1 1 d .
H1A H 0.1483 0.5456 0.1446 0.037 Uiso 1 1 calc R
C2 C 0.10752(8) 0.4114(2) -0.00614(18) 0.0389(5) Uani 1 1 d .
H2A H 0.0788 0.4897 -0.0344 0.047 Uiso 1 1 calc R
H2B H 0.1203 0.3626 -0.0829 0.047 Uiso 1 1 calc R
C3 C 0.08631(9) 0.3081(2) 0.0941(2) 0.0545(6) Uani 1 1 d .
H3A H 0.0527 0.3458 0.1360 0.065 Uiso 1 1 calc R
H3B H 0.0776 0.2099 0.0597 0.065 Uiso 1 1 calc R
C4 C 0.14783(9) 0.3230(2) 0.1796(2) 0.0491(6) Uani 1 1 d .
H4A H 0.1753 0.2419 0.1707 0.059 Uiso 1 1 calc R
H4B H 0.1456 0.3435 0.2733 0.059 Uiso 1 1 calc R
C5 C 0.22259(8) 0.47875(19) 0.06202(15) 0.0258(4) Uani 1 1 d .
C6 C 0.26624(8) 0.5326(2) 0.17934(16) 0.0291(4) Uani 1 1 d .
H6A H 0.2562 0.6327 0.2000 0.035 Uiso 1 1 calc R
H6B H 0.2630 0.4724 0.2573 0.035 Uiso 1 1 calc R
C7 C 0.34845(8) 0.3779(2) 0.14686(17) 0.0304(4) Uani 1 1 d .
H7A H 0.3666 0.3501 0.2369 0.037 Uiso 1 1 calc R
H7B H 0.3800 0.3715 0.0895 0.037 Uiso 1 1 calc R
C8 C 0.29781(7) 0.27310(19) 0.09737(16) 0.0264(4) Uani 1 1 d .
H8 H 0.2797 0.2421 0.1760 0.032 Uiso 1 1 calc R
C9 C 0.24842(8) 0.34310(19) 0.00423(15) 0.0262(4) Uani 1 1 d .
H9 H 0.2154 0.2722 -0.0203 0.031 Uiso 1 1 calc R
C10 C 0.32238(8) 0.1389(2) 0.04056(17) 0.0319(5) Uani 1 1 d .
H10A H 0.3365 0.1635 -0.0435 0.038 Uiso 1 1 calc R
H10B H 0.3573 0.1039 0.1020 0.038 Uiso 1 1 calc R
C11 C 0.36859(8) 0.6166(2) 0.23653(17) 0.0369(5) Uani 1 1 d .
H11A H 0.3705 0.5810 0.3278 0.044 Uiso 1 1 calc R
H11B H 0.3531 0.7161 0.2337 0.044 Uiso 1 1 calc R
C12 C 0.43085(9) 0.6167(2) 0.19922(18) 0.0372(5) Uani 1 1 d .
C13 C 0.47660(9) 0.5375(2) 0.2722(2) 0.0435(5) Uani 1 1 d .
H13 H 0.4684 0.4858 0.3472 0.052 Uiso 1 1 calc R
C14 C 0.53377(10) 0.5326(2) 0.2379(2) 0.0516(6) Uani 1 1 d .
H14 H 0.5642 0.4767 0.2882 0.062 Uiso 1 1 calc R
C15 C 0.54612(10) 0.6083(3) 0.1316(2) 0.0535(6) Uani 1 1 d .
H15 H 0.5855 0.6067 0.1090 0.064 Uiso 1 1 calc R
C16 C 0.50238(11) 0.6866(2) 0.0575(2) 0.0522(6) Uani 1 1 d .
H16 H 0.5113 0.7389 -0.0165 0.063 Uiso 1 1 calc R
C17 C 0.44423(11) 0.6897(2) 0.0907(2) 0.0489(6) Uani 1 1 d .
H17 H 0.4138 0.7427 0.0378 0.059 Uiso 1 1 calc R
C18 C 0.25313(8) 0.5284(2) -0.14079(16) 0.0267(4) Uani 1 1 d .
C19 C 0.20699(8) 0.73016(19) -0.04415(16) 0.0286(4) Uani 1 1 d .
H19A H 0.2380 0.7855 -0.0815 0.034 Uiso 1 1 calc R
H19B H 0.2091 0.7584 0.0492 0.034 Uiso 1 1 calc R
C20 C 0.14617(8) 0.7722(2) -0.11595(16) 0.0318(5) Uani 1 1 d .
C21 C 0.11745(8) 0.6960(2) -0.22225(18) 0.0394(5) Uani 1 1 d .
H21 H 0.1357 0.6120 -0.2508 0.047 Uiso 1 1 calc R
C22 C 0.06229(9) 0.7407(3) -0.2878(2) 0.0562(7) Uani 1 1 d .
H22 H 0.0433 0.6880 -0.3614 0.067 Uiso 1 1 calc R
C23 C 0.03526(10) 0.8607(3) -0.2464(3) 0.0651(8) Uani 1 1 d .
H23 H -0.0028 0.8903 -0.2904 0.078 Uiso 1 1 calc R
C24 C 0.06347(12) 0.9389(3) -0.1405(2) 0.0741(9) Uani 1 1 d .
H24 H 0.0452 1.0227 -0.1118 0.089 Uiso 1 1 calc R
C25 C 0.11845(10) 0.8932(3) -0.07736(19) 0.0556(7) Uani 1 1 d .
H25 H 0.1378 0.9471 -0.0049 0.067 Uiso 1 1 calc R

loop_
_atom_site_aniso_label
_atom_site_aniso_U_11
_atom_site_aniso_U_22
_atom_site_aniso_U_33
_atom_site_aniso_U_23
_atom_site_aniso_U_13
_atom_site_aniso_U_12
O1 0.0559(9) 0.0244(8) 0.0308(7) 0.0013(6) 0.0049(6) -0.0102(7)
O2 0.0409(8) 0.0206(7) 0.0240(6) 0.0008(5) 0.0087(5) 0.0002(6)
O3 0.0504(8) 0.0266(7) 0.0273(7) 0.0035(6) 0.0123(6) -0.0015(7)
N1 0.0324(9) 0.0230(9) 0.0300(8) -0.0044(7) -0.0014(7) -0.0004(7)
N2 0.0322(8) 0.0192(8) 0.0220(7) 0.0004(6) 0.0034(6) 0.0010(7)
C1 0.0323(11) 0.0316(12) 0.0296(10) 0.0023(8) 0.0081(8) 0.0020(9)
C2 0.0333(11) 0.0378(13) 0.0468(12) -0.0009(10) 0.0097(9) -0.0022(10)
C3 0.0440(14) 0.0426(15) 0.0818(16) 0.0084(12) 0.0256(12) -0.0062(11)
C4 0.0436(13) 0.0521(16) 0.0566(14) 0.0214(11) 0.0235(11) 0.0077(11)
C5 0.0306(10) 0.0238(10) 0.0229(9) 0.0024(8) 0.0042(8) 0.0027(8)
C6 0.0378(11) 0.0247(10) 0.0242(9) 0.0000(8) 0.0031(8) 0.0029(9)
C7 0.0335(11) 0.0265(11) 0.0305(10) -0.0028(8) 0.0021(8) 0.0018(9)
C8 0.0334(10) 0.0223(10) 0.0239(9) 0.0005(8) 0.0053(8) -0.0005(9)
C9 0.0327(11) 0.0238(10) 0.0227(9) 0.0019(8) 0.0058(8) -0.0054(8)
C10 0.0375(11) 0.0251(11) 0.0322(10) 0.0004(8) 0.0019(9) -0.0013(9)
C11 0.0435(12) 0.0289(12) 0.0351(11) -0.0064(9) -0.0054(9) -0.0014(10)
C12 0.0462(13) 0.0246(12) 0.0378(11) -0.0059(9) -0.0040(9) -0.0101(10)
C13 0.0431(13) 0.0377(13) 0.0465(12) -0.0030(10) -0.0042(10) -0.0132(11)
C14 0.0405(14) 0.0456(15) 0.0650(15) -0.0011(12) -0.0047(11) -0.0127(11)
C15 0.0518(15) 0.0489(16) 0.0586(14) -0.0075(12) 0.0046(12) -0.0188(13)
C16 0.0668(17) 0.0408(15) 0.0505(14) -0.0026(11) 0.0141(12) -0.0166(12)
C17 0.0642(16) 0.0350(13) 0.0436(12) -0.0020(10) -0.0049(11) -0.0078(11)
C18 0.0341(11) 0.0199(10) 0.0255(10) -0.0003(8) 0.0018(8) -0.0012(8)
C19 0.0374(11) 0.0221(11) 0.0260(9) -0.0001(8) 0.0039(8) 0.0021(9)
C20 0.0340(11) 0.0349(12) 0.0278(10) 0.0097(9) 0.0088(8) 0.0046(10)
C21 0.0340(12) 0.0377(13) 0.0443(12) 0.0108(10) -0.0019(9) -0.0057(10)
C22 0.0355(13) 0.0630(18) 0.0654(15) 0.0290(13) -0.0082(11) -0.0165(13)
C23 0.0321(13) 0.098(2) 0.0678(17) 0.0484(16) 0.0144(12) 0.0160(14)
C24 0.0704(18) 0.109(3) 0.0459(14) 0.0200(15) 0.0168(13) 0.0546(17)
C25 0.0626(15) 0.0721(18) 0.0317(11) 0.0045(12) 0.0054(11) 0.0347(14)

loop_
_atom_type_symbol
_atom_type_description
_atom_type_scat_dispersion_real
_atom_type_scat_dispersion_imag
_atom_type_scat_source
C C 0.0033 0.0016 'International Tables Vol C Tables 4.2.6.8 and 6.1.1.4'
H H 0.0000 0.0000 'International Tables Vol C Tables 4.2.6.8 and 6.1.1.4'
N N 0.0061 0.0033 'International Tables Vol C Tables 4.2.6.8 and 6.1.1.4'
O O 0.0106 0.0060 'International Tables Vol C Tables 4.2.6.8 and 6.1.1.4'

loop_
_geom_angle_atom_site_label_1
_geom_angle_atom_site_label_2
_geom_angle_atom_site_label_3
_geom_angle
C10 O1 H1 109.5
C18 O2 C9 109.20(13)
C6 N1 C7 111.33(14)
C6 N1 C11 112.15(15)
C7 N1 C11 111.44(15)
C18 N2 C19 120.50(14)
C18 N2 C5 112.24(15)
C19 N2 C5 123.93(14)
C5 C1 C2 120.42(15)
C5 C1 C4 118.69(16)
C2 C1 C4 88.36(15)
C5 C1 H1A 109.2
C2 C1 H1A 109.2
C4 C1 H1A 109.2
C3 C2 C1 89.32(15)
C3 C2 H2A 113.8
C1 C2 H2A 113.8
C3 C2 H2B 113.8
C1 C2 H2B 113.8
H2A C2 H2B 111.0
C4 C3 C2 89.09(15)
C4 C3 H3A 113.8
C2 C3 H3A 113.8
C4 C3 H3B 113.8
C2 C3 H3B 113.8
H3A C3 H3B 111.0
C3 C4 C1 88.97(15)
C3 C4 H4A 113.8
C1 C4 H4A 113.8
C3 C4 H4B 113.8
C1 C4 H4B 113.8
H4A C4 H4B 111.0
N2 C5 C1 111.25(14)
N2 C5 C6 110.30(15)
C1 C5 C6 111.08(14)
N2 C5 C9 100.22(14)
C1 C5 C9 113.81(16)
C6 C5 C9 109.70(15)
N1 C6 C5 109.43(14)
N1 C6 H6A 109.8
C5 C6 H6A 109.8
N1 C6 H6B 109.8
C5 C6 H6B 109.8
H6A C6 H6B 108.2
N1 C7 C8 111.98(15)
N1 C7 H7A 109.2
C8 C7 H7A 109.2
N1 C7 H7B 109.2
C8 C7 H7B 109.2
H7A C7 H7B 107.9
C9 C8 C10 112.90(14)
C9 C8 C7 112.39(16)
C10 C8 C7 110.88(15)
C9 C8 H8 106.7
C10 C8 H8 106.7
C7 C8 H8 106.7
O2 C9 C8 110.48(14)
O2 C9 C5 105.54(14)
C8 C9 C5 113.22(14)
O2 C9 H9 109.2
C8 C9 H9 109.2
C5 C9 H9 109.2
O1 C10 C8 112.64(16)
O1 C10 H10A 109.1
C8 C10 H10A 109.1
O1 C10 H10B 109.1
C8 C10 H10B 109.1
H10A C10 H10B 107.8
N1 C11 C12 112.09(16)
N1 C11 H11A 109.2
C12 C11 H11A 109.2
N1 C11 H11B 109.2
C12 C11 H11B 109.2
H11A C11 H11B 107.9
C17 C12 C13 117.7(2)
C17 C12 C11 121.94(19)
C13 C12 C11 120.33(18)
C14 C13 C12 121.5(2)
C14 C13 H13 119.2
C12 C13 H13 119.2
C15 C14 C13 119.6(2)
C15 C14 H14 120.2
C13 C14 H14 120.2
C14 C15 C16 120.5(2)
C14 C15 H15 119.7
C16 C15 H15 119.7
C15 C16 C17 120.0(2)
C15 C16 H16 120.0
C17 C16 H16 120.0
C12 C17 C16 120.7(2)
C12 C17 H17 119.7
C16 C17 H17 119.7
O3 C18 N2 127.37(18)
O3 C18 O2 121.72(16)
N2 C18 O2 110.88(15)
N2 C19 C20 115.10(15)
N2 C19 H19A 108.5
C20 C19 H19A 108.5
N2 C19 H19B 108.5
C20 C19 H19B 108.5
H19A C19 H19B 107.5
C25 C20 C21 117.97(19)
C25 C20 C19 119.33(18)
C21 C20 C19 122.67(18)
C20 C21 C22 120.8(2)
C20 C21 H21 119.6
C22 C21 H21 119.6
C23 C22 C21 120.1(2)
C23 C22 H22 120.0
C21 C22 H22 120.0
C22 C23 C24 119.9(2)
C22 C23 H23 120.0
C24 C23 H23 120.0
C25 C24 C23 119.1(3)
C25 C24 H24 120.5
C23 C24 H24 120.5
C20 C25 C24 122.1(2)
C20 C25 H25 118.9
C24 C25 H25 118.9

loop_
_geom_bond_atom_site_label_1
_geom_bond_atom_site_label_2
_geom_bond_distance
O1 C10 1.416(2)
O1 H1 0.8400
O2 C18 1.356(2)
O2 C9 1.456(2)
O3 C18 1.217(2)
N1 C6 1.454(2)
N1 C7 1.464(3)
N1 C11 1.469(2)
N2 C18 1.341(2)
N2 C19 1.457(3)
N2 C5 1.472(2)
C1 C5 1.525(3)
C1 C2 1.541(3)
C1 C4 1.552(3)
C1 H1A 1.0000
C2 C3 1.537(3)
C2 H2A 0.9900
C2 H2B 0.9900
C3 C4 1.536(3)
C3 H3A 0.9900
C3 H3B 0.9900
C4 H4A 0.9900
C4 H4B 0.9900
C5 C6 1.526(3)
C5 C9 1.546(3)
C6 H6A 0.9900
C6 H6B 0.9900
C7 C8 1.532(3)
C7 H7A 0.9900
C7 H7B 0.9900
C8 C9 1.506(2)
C8 C10 1.518(3)
C8 H8 1.0000
C9 H9 1.0000
C10 H10A 0.9900
C10 H10B 0.9900
C11 C12 1.509(3)
C11 H11A 0.9900
C11 H11B 0.9900
C12 C17 1.377(3)
C12 C13 1.394(3)
C13 C14 1.386(3)
C13 H13 0.9500
C14 C15 1.364(3)
C14 H14 0.9500
C15 C16 1.365(3)
C15 H15 0.9500
C16 C17 1.402(3)
C16 H16 0.9500
C17 H17 0.9500
C19 C20 1.511(3)
C19 H19A 0.9900
C19 H19B 0.9900
C20 C25 1.375(3)
C20 C21 1.382(3)
C21 C22 1.389(3)
C21 H21 0.9500
C22 C23 1.370(4)
C22 H22 0.9500
C23 C24 1.385(4)
C23 H23 0.9500
C24 C25 1.379(3)
C24 H24 0.9500
C25 H25 0.9500

loop_
_geom_hbond_atom_site_label_D
_geom_hbond_atom_site_label_H
_geom_hbond_atom_site_label_A
_geom_hbond_distance_DH
_geom_hbond_distance_HA
_geom_hbond_distance_DA
_geom_hbond_angle_DHA
_geom_hbond_site_symmetry_A
O1 H1 O3 0.84 1.97 2.806(3) 176.7 4_566

loop_
_geom_torsion_atom_site_label_1
_geom_torsion_atom_site_label_2
_geom_torsion_atom_site_label_3
_geom_torsion_atom_site_label_4
_geom_torsion
C5 C1 C2 C3 138.18(18)
C4 C1 C2 C3 15.49(15)
C1 C2 C3 C4 -15.65(16)
C2 C3 C4 C1 15.54(15)
C5 C1 C4 C3 -139.68(17)
C2 C1 C4 C3 -15.50(15)
C18 N2 C5 C1 -133.94(16)
C19 N2 C5 C1 66.7(2)
C18 N2 C5 C6 102.33(17)
C19 N2 C5 C6 -57.0(2)
C18 N2 C5 C9 -13.26(18)
C19 N2 C5 C9 -172.62(15)
C2 C1 C5 N2 53.4(2)
C4 C1 C5 N2 159.88(16)
C2 C1 C5 C6 176.69(16)
C4 C1 C5 C6 -76.8(2)
C2 C1 C5 C9 -58.9(2)
C4 C1 C5 C9 47.6(2)
C7 N1 C6 C5 -72.51(18)
C11 N1 C6 C5 161.87(15)
N2 C5 C6 N1 -66.60(18)
C1 C5 C6 N1 169.57(14)
C9 C5 C6 N1 42.87(19)
C6 N1 C7 C8 33.77(19)
C11 N1 C7 C8 159.79(14)
N1 C7 C8 C9 27.8(2)
N1 C7 C8 C10 155.21(14)
C18 O2 C9 C8 -131.77(15)
C18 O2 C9 C5 -9.03(17)
C10 C8 C9 O2 -62.61(19)
C7 C8 C9 O2 63.71(18)
C10 C8 C9 C5 179.26(14)
C7 C8 C9 C5 -54.42(19)
N2 C5 C9 O2 12.78(16)
C1 C5 C9 O2 131.60(14)
C6 C5 C9 O2 -103.26(15)
N2 C5 C9 C8 133.75(15)
C1 C5 C9 C8 -107.43(17)
C6 C5 C9 C8 17.71(19)
C9 C8 C10 O1 -64.7(2)
C7 C8 C10 O1 168.13(14)
C6 N1 C11 C12 -176.61(16)
C7 N1 C11 C12 57.8(2)
N1 C11 C12 C17 73.7(2)
N1 C11 C12 C13 -104.0(2)
C17 C12 C13 C14 0.4(3)
C11 C12 C13 C14 178.17(19)
C12 C13 C14 C15 1.0(3)
C13 C14 C15 C16 -1.3(3)
C14 C15 C16 C17 0.2(3)
C13 C12 C17 C16 -1.5(3)
C11 C12 C17 C16 -179.25(18)
C15 C16 C17 C12 1.3(3)
C19 N2 C18 O3 -13.2(3)
C5 N2 C18 O3 -173.37(17)
C19 N2 C18 O2 168.81(14)
C5 N2 C18 O2 8.65(19)
C9 O2 C18 O3 -177.38(16)
C9 O2 C18 N2 0.74(18)
C18 N2 C19 C20 95.29(19)
C5 N2 C19 C20 -106.95(18)
N2 C19 C20 C25 154.78(17)
N2 C19 C20 C21 -27.1(2)
C25 C20 C21 C22 0.0(3)
C19 C20 C21 C22 -178.17(17)
C20 C21 C22 C23 -0.8(3)
C21 C22 C23 C24 1.1(3)
C22 C23 C24 C25 -0.6(4)
C21 C20 C25 C24 0.5(3)
C19 C20 C25 C24 178.7(2)
C23 C24 C25 C20 -0.2(4)
